data_7238813
loop_
_publ_author_name
'Jia, Yang'
'Du, Da-Ming'

_publ_section_title
;
 Catalyst-free, one-pot three-component 1,3-dipolar cycloaddition of
 diethyl 2-aminomalonate, benzaldehydes and 3-nitro-2H-chromenes
;
_journal_issue 6
_journal_name_full 'RSC Adv.'
_journal_page_first 1970
_journal_paper_doi 10.1039/C2RA23035F
_journal_volume 3
_journal_year 2013
_chemical_formula_sum 'C23 H23 Br N2 O7'
_chemical_formula_weight 519.34
_space_group_IT_number 2
_space_group_name_Hall '-P 1'
_space_group_name_H-M_alt 'P -1'
_symmetry_cell_setting triclinic
_symmetry_space_group_name_H-M 'P -1'
_atom_sites_solution_hydrogens geom
_atom_sites_solution_primary direct
_atom_sites_solution_secondary difmap
_audit_creation_method SHELXL-97
_cell_angle_alpha 89.141(10)
_cell_angle_beta 79.247(8)
_cell_angle_gamma 84.050(8)
_cell_formula_units_Z 2
_cell_length_a 7.133(2)
_cell_length_b 9.113(3)
_cell_length_c 17.801(6)
_cell_measurement_reflns_used 3707
_cell_measurement_temperature 153(2)
_cell_measurement_theta_max 29.127
_cell_measurement_theta_min 2.526
_cell_volume 1130.7(6)
_computing_cell_refinement 'CrystalClear (Rigaku Inc., 2008)'
_computing_data_collection 'CrystalClear (Rigaku Inc., 2008)'
_computing_data_reduction 'CrystalClear (Rigaku Inc., 2008)'
_computing_structure_refinement 'SHELXL-97 (Sheldrick, 1997)'
_computing_structure_solution 'SHELXS-97 (Sheldrick, 1990)'
_diffrn_ambient_temperature 153(2)
_diffrn_detector_area_resol_mean 28.5714
_diffrn_measured_fraction_theta_full 0.981
_diffrn_measured_fraction_theta_max 0.981
_diffrn_measurement_device_type AFC10/Saturn724+
_diffrn_measurement_method 'phi and omega scans'
_diffrn_radiation_monochromator graphite
_diffrn_radiation_source 'Rotating Anode'
_diffrn_radiation_type MoK\a
_diffrn_radiation_wavelength 0.71073
_diffrn_reflns_av_R_equivalents 0.0300
_diffrn_reflns_av_sigmaI/netI 0.0487
_diffrn_reflns_limit_h_max 9
_diffrn_reflns_limit_h_min -9
_diffrn_reflns_limit_k_max 12
_diffrn_reflns_limit_k_min -11
_diffrn_reflns_limit_l_max 23
_diffrn_reflns_limit_l_min -20
_diffrn_reflns_number 11844
_diffrn_reflns_theta_full 28.00
_diffrn_reflns_theta_max 28.00
_diffrn_reflns_theta_min 2.53
_diffrn_standards_decay_% 0
_diffrn_standards_interval_count 0
_diffrn_standards_interval_time 0
_diffrn_standards_number 0
_exptl_absorpt_coefficient_mu 1.865
_exptl_absorpt_correction_T_max 0.6018
_exptl_absorpt_correction_T_min 0.4556
_exptl_absorpt_correction_type Multi-scans
_exptl_crystal_colour Colorless
_exptl_crystal_density_diffrn 1.526
_exptl_crystal_density_method 'not measured'
_exptl_crystal_description Block
_exptl_crystal_F_000 532
_exptl_crystal_size_max 0.50
_exptl_crystal_size_mid 0.44
_exptl_crystal_size_min 0.30
_refine_diff_density_max 0.739
_refine_diff_density_min -0.556
_refine_diff_density_rms 0.067
_refine_ls_extinction_method none
_refine_ls_goodness_of_fit_ref 0.999
_refine_ls_hydrogen_treatment mixed
_refine_ls_matrix_type full
_refine_ls_number_parameters 304
_refine_ls_number_reflns 5357
_refine_ls_number_restraints 0
_refine_ls_restrained_S_all 0.999
_refine_ls_R_factor_all 0.0519
_refine_ls_R_factor_gt 0.0392
_refine_ls_shift/su_max 0.001
_refine_ls_shift/su_mean 0.000
_refine_ls_structure_factor_coef Fsqd
_refine_ls_weighting_details 'calc w=1/[\s^2^(Fo^2^)+(0.0463P)^2^+0.1160P] where P=(Fo^2^+2Fc^2^)/3'
_refine_ls_weighting_scheme calc
_refine_ls_wR_factor_gt 0.0908
_refine_ls_wR_factor_ref 0.0965
_reflns_number_gt 4188
_reflns_number_total 5357
_reflns_threshold_expression >2sigma(I)
_cod_data_source_file c2ra23035f.txt
_cod_data_source_block bo1999
_cod_depositor_comments
;
The following automatic conversions were performed:

data item '_symmetry_cell_setting' value 'Triclinic' was changed to
'triclinic' in accordance with the
/home/saulius/struct/COD-crude-data/automatic-downloads/DataCite-retrospective/RSC/depositions/lib/dictionaries/cif_core.dic
dictionary named 'cif_core.dic' version 2.4.2 last updated on
2011-04-26.

Automatic conversion script
Id: cif_fix_values 6909 2019-04-08 15:41:33Z antanas 
;
_cod_original_cell_volume 1130.6(7)
_cod_original_sg_symbol_H-M P-1
_cod_database_code 7238813

loop_
_symmetry_equiv_pos_as_xyz
'x, y, z'
'-x, -y, -z'

loop_
_atom_site_label
_atom_site_type_symbol
_atom_site_fract_x
_atom_site_fract_y
_atom_site_fract_z
_atom_site_U_iso_or_equiv
_atom_site_adp_type
_atom_site_occupancy
_atom_site_symmetry_multiplicity
_atom_site_calc_flag
_atom_site_refinement_flags
Br1 Br 0.51757(3) 0.24079(3) 0.023618(14) 0.04054(10) Uani 1 1 d .
O1 O 0.3305(2) 0.34768(16) 0.36434(9) 0.0306(4) Uani 1 1 d .
O2 O 0.6146(2) 0.67842(19) 0.42263(9) 0.0364(4) Uani 1 1 d .
O3 O 0.5893(2) 0.79843(19) 0.31834(10) 0.0398(4) Uani 1 1 d .
O4 O 0.0080(2) 0.87279(19) 0.20485(10) 0.0419(4) Uani 1 1 d .
O5 O 0.3165(2) 0.80563(18) 0.14867(9) 0.0356(4) Uani 1 1 d .
O6 O 0.0317(2) 0.54415(19) 0.18494(9) 0.0377(4) Uani 1 1 d .
O7 O -0.0761(2) 0.52471(19) 0.31107(10) 0.0379(4) Uani 1 1 d .
N1 N 0.1258(3) 0.7718(2) 0.33585(11) 0.0278(4) Uani 1 1 d .
N2 N 0.5444(2) 0.7017(2) 0.36495(11) 0.0295(4) Uani 1 1 d .
C1 C 0.3724(3) 0.3250(2) 0.28642(13) 0.0267(5) Uani 1 1 d .
C2 C 0.3846(3) 0.1821(3) 0.25829(14) 0.0351(5) Uani 1 1 d .
H2 H 0.3637 0.1020 0.2926 0.042 Uiso 1 1 calc R
C3 C 0.4272(3) 0.1572(3) 0.18041(14) 0.0356(6) Uani 1 1 d .
H3 H 0.4361 0.0599 0.1607 0.043 Uiso 1 1 calc R
C4 C 0.4569(3) 0.2760(3) 0.13092(13) 0.0308(5) Uani 1 1 d .
C5 C 0.4442(3) 0.4186(2) 0.15839(13) 0.0263(5) Uani 1 1 d .
H5 H 0.4653 0.4984 0.1239 0.032 Uiso 1 1 calc R
C6 C 0.4001(3) 0.4444(2) 0.23735(12) 0.0237(4) Uani 1 1 d .
C7 C 0.3724(3) 0.6001(2) 0.26930(12) 0.0224(4) Uani 1 1 d .
H7 H 0.4740 0.6568 0.2394 0.027 Uiso 1 1 calc R
C8 C 0.3882(3) 0.6061(2) 0.35456(12) 0.0235(4) Uani 1 1 d .
C9 C 0.4409(3) 0.4555(2) 0.38830(13) 0.0283(5) Uani 1 1 d .
H9A H 0.5794 0.4250 0.3710 0.034 Uiso 1 1 calc R
H9B H 0.4151 0.4622 0.4448 0.034 Uiso 1 1 calc R
C10 C 0.1714(3) 0.6861(2) 0.26545(12) 0.0249(4) Uani 1 1 d .
C11 C 0.1905(3) 0.6814(2) 0.39652(12) 0.0245(4) Uani 1 1 d .
H11 H 0.1015 0.6034 0.4105 0.029 Uiso 1 1 calc R
C12 C 0.1898(3) 0.7708(2) 0.46763(12) 0.0252(5) Uani 1 1 d .
C13 C 0.1328(3) 0.7108(2) 0.53929(13) 0.0294(5) Uani 1 1 d .
H13 H 0.0896 0.6153 0.5435 0.035 Uiso 1 1 calc R
C14 C 0.1383(3) 0.7895(3) 0.60486(14) 0.0351(5) Uani 1 1 d .
H14 H 0.0979 0.7479 0.6537 0.042 Uiso 1 1 calc R
C15 C 0.2025(3) 0.9280(3) 0.59938(14) 0.0353(6) Uani 1 1 d .
H15 H 0.2116 0.9797 0.6443 0.042 Uiso 1 1 calc R
C16 C 0.2538(3) 0.9914(3) 0.52778(15) 0.0366(6) Uani 1 1 d .
H16 H 0.2935 1.0880 0.5238 0.044 Uiso 1 1 calc R
C17 C 0.2469(3) 0.9133(2) 0.46259(14) 0.0310(5) Uani 1 1 d .
H17 H 0.2812 0.9570 0.4138 0.037 Uiso 1 1 calc R
C18 C 0.1790(3) 0.7939(2) 0.19841(13) 0.0293(5) Uani 1 1 d .
C19 C -0.0279(4) 0.9704(3) 0.14214(16) 0.0504(7) Uani 1 1 d .
H19A H 0.0947 1.0024 0.1145 0.060 Uiso 1 1 calc R
H19B H -0.1127 1.0592 0.1627 0.060 Uiso 1 1 calc R
C20 C -0.1199(5) 0.8915(4) 0.08889(18) 0.0664(9) Uani 1 1 d .
H20A H -0.0299 0.8100 0.0644 0.080 Uiso 1 1 calc R
H20B H -0.1555 0.9600 0.0497 0.080 Uiso 1 1 calc R
H20C H -0.2352 0.8523 0.1174 0.080 Uiso 1 1 calc R
C21 C 0.0260(3) 0.5768(2) 0.25782(13) 0.0294(5) Uani 1 1 d .
C22 C -0.0668(4) 0.4142(4) 0.17155(17) 0.0551(8) Uani 1 1 d .
H22A H -0.0067 0.3247 0.1934 0.066 Uiso 1 1 calc R
H22B H -0.2036 0.4293 0.1964 0.066 Uiso 1 1 calc R
C23 C -0.0502(4) 0.3967(4) 0.09013(18) 0.0651(9) Uani 1 1 d .
H23A H -0.1148 0.4840 0.0694 0.078 Uiso 1 1 calc R
H23B H -0.1102 0.3090 0.0798 0.078 Uiso 1 1 calc R
H23C H 0.0857 0.3852 0.0659 0.078 Uiso 1 1 calc R
H1N H 0.014(3) 0.805(3) 0.3471(13) 0.029(7) Uiso 1 1 d .

loop_
_atom_site_aniso_label
_atom_site_aniso_U_11
_atom_site_aniso_U_22
_atom_site_aniso_U_33
_atom_site_aniso_U_23
_atom_site_aniso_U_13
_atom_site_aniso_U_12
Br1 0.04421(15) 0.04470(17) 0.03254(16) -0.01715(12) -0.00829(11) 0.00079(11)
O1 0.0376(8) 0.0257(8) 0.0273(9) -0.0014(7) -0.0019(7) -0.0047(7)
O2 0.0324(8) 0.0456(10) 0.0326(10) -0.0136(8) -0.0105(7) -0.0009(7)
O3 0.0441(10) 0.0366(10) 0.0396(11) -0.0043(8) -0.0029(8) -0.0168(8)
O4 0.0467(10) 0.0411(10) 0.0358(10) 0.0041(8) -0.0124(8) 0.0141(8)
O5 0.0457(10) 0.0329(9) 0.0268(9) 0.0009(7) -0.0031(7) -0.0041(7)
O6 0.0293(8) 0.0511(11) 0.0342(9) -0.0127(8) -0.0060(7) -0.0090(7)
O7 0.0306(8) 0.0422(10) 0.0386(10) -0.0049(8) 0.0021(7) -0.0082(7)
N1 0.0306(10) 0.0266(10) 0.0235(10) -0.0050(8) -0.0036(8) 0.0072(8)
N2 0.0262(9) 0.0330(11) 0.0277(11) -0.0122(9) -0.0010(8) -0.0015(8)
C1 0.0265(10) 0.0246(11) 0.0276(12) -0.0033(9) -0.0023(8) -0.0012(8)
C2 0.0402(13) 0.0246(12) 0.0395(15) -0.0013(10) -0.0044(10) -0.0040(10)
C3 0.0372(12) 0.0261(12) 0.0434(15) -0.0125(11) -0.0070(10) -0.0019(10)
C4 0.0266(10) 0.0336(13) 0.0327(13) -0.0106(10) -0.0058(9) -0.0024(9)
C5 0.0239(10) 0.0260(11) 0.0288(12) -0.0041(9) -0.0044(8) -0.0014(8)
C6 0.0203(9) 0.0225(11) 0.0283(12) -0.0043(9) -0.0044(8) -0.0014(8)
C7 0.0227(9) 0.0222(10) 0.0215(11) -0.0017(8) -0.0021(8) -0.0022(8)
C8 0.0230(9) 0.0234(11) 0.0243(11) -0.0035(9) -0.0043(8) -0.0024(8)
C9 0.0313(11) 0.0280(12) 0.0250(12) -0.0043(9) -0.0056(9) 0.0015(9)
C10 0.0264(10) 0.0248(11) 0.0225(11) -0.0043(9) -0.0035(8) 0.0007(8)
C11 0.0240(10) 0.0233(11) 0.0249(11) -0.0032(9) -0.0027(8) 0.0005(8)
C12 0.0224(10) 0.0271(11) 0.0244(11) -0.0057(9) -0.0010(8) -0.0005(8)
C13 0.0305(11) 0.0271(12) 0.0284(12) -0.0038(10) -0.0015(9) 0.0008(9)
C14 0.0418(13) 0.0355(13) 0.0242(12) -0.0044(10) -0.0035(10) 0.0090(10)
C15 0.0329(12) 0.0392(14) 0.0329(14) -0.0182(11) -0.0094(10) 0.0094(10)
C16 0.0300(11) 0.0315(13) 0.0466(16) -0.0147(11) -0.0022(10) -0.0018(10)
C17 0.0331(11) 0.0278(12) 0.0294(12) -0.0055(10) 0.0019(9) -0.0039(9)
C18 0.0384(12) 0.0238(11) 0.0263(12) -0.0062(9) -0.0086(9) -0.0008(9)
C19 0.0623(18) 0.0440(16) 0.0445(17) 0.0099(13) -0.0202(14) 0.0131(13)
C20 0.076(2) 0.072(2) 0.056(2) 0.0032(17) -0.0321(17) 0.0086(18)
C21 0.0230(10) 0.0304(12) 0.0336(13) -0.0070(10) -0.0050(9) 0.0045(9)
C22 0.0397(14) 0.079(2) 0.0507(18) -0.0164(16) -0.0047(12) -0.0284(15)
C23 0.0463(16) 0.090(3) 0.062(2) -0.0281(19) -0.0080(14) -0.0208(16)

loop_
_atom_type_symbol
_atom_type_description
_atom_type_scat_dispersion_real
_atom_type_scat_dispersion_imag
_atom_type_scat_source
C C 0.0033 0.0016 'International Tables Vol C Tables 4.2.6.8 and 6.1.1.4'
H H 0.0000 0.0000 'International Tables Vol C Tables 4.2.6.8 and 6.1.1.4'
N N 0.0061 0.0033 'International Tables Vol C Tables 4.2.6.8 and 6.1.1.4'
O O 0.0106 0.0060 'International Tables Vol C Tables 4.2.6.8 and 6.1.1.4'
Br Br -0.2901 2.4595 'International Tables Vol C Tables 4.2.6.8 and 6.1.1.4'

loop_
_geom_angle_atom_site_label_1
_geom_angle_atom_site_label_2
_geom_angle_atom_site_label_3
_geom_angle
C1 O1 C9 112.20(15)
C18 O4 C19 118.4(2)
C21 O6 C22 115.32(19)
C10 N1 C11 108.27(17)
C10 N1 H1N 114.1(17)
C11 N1 H1N 112.9(17)
O3 N2 O2 123.80(19)
O3 N2 C8 119.96(18)
O2 N2 C8 116.21(19)
O1 C1 C2 118.9(2)
O1 C1 C6 119.87(18)
C2 C1 C6 121.2(2)
C3 C2 C1 119.7(2)
C3 C2 H2 120.1
C1 C2 H2 120.1
C2 C3 C4 119.4(2)
C2 C3 H3 120.3
C4 C3 H3 120.3
C5 C4 C3 121.3(2)
C5 C4 Br1 119.50(18)
C3 C4 Br1 119.24(17)
C4 C5 C6 119.5(2)
C4 C5 H5 120.3
C6 C5 H5 120.3
C1 C6 C5 118.91(19)
C1 C6 C7 120.11(19)
C5 C6 C7 120.90(19)
C6 C7 C8 113.17(17)
C6 C7 C10 114.36(17)
C8 C7 C10 104.59(16)
C6 C7 H7 108.2
C8 C7 H7 108.2
C10 C7 H7 108.2
N2 C8 C9 106.19(17)
N2 C8 C7 110.13(16)
C9 C8 C7 113.82(17)
N2 C8 C11 108.75(16)
C9 C8 C11 112.43(17)
C7 C8 C11 105.48(16)
O1 C9 C8 110.00(17)
O1 C9 H9A 109.7
C8 C9 H9A 109.7
O1 C9 H9B 109.7
C8 C9 H9B 109.7
H9A C9 H9B 108.2
N1 C10 C18 107.93(17)
N1 C10 C21 114.26(17)
C18 C10 C21 108.33(18)
N1 C10 C7 103.45(16)
C18 C10 C7 112.84(17)
C21 C10 C7 110.06(17)
N1 C11 C12 112.29(17)
N1 C11 C8 101.97(16)
C12 C11 C8 117.16(17)
N1 C11 H11 108.3
C12 C11 H11 108.3
C8 C11 H11 108.3
C13 C12 C17 119.0(2)
C13 C12 C11 119.9(2)
C17 C12 C11 121.2(2)
C12 C13 C14 120.4(2)
C12 C13 H13 119.8
C14 C13 H13 119.8
C15 C14 C13 120.3(2)
C15 C14 H14 119.8
C13 C14 H14 119.8
C14 C15 C16 119.8(2)
C14 C15 H15 120.1
C16 C15 H15 120.1
C17 C16 C15 119.8(2)
C17 C16 H16 120.1
C15 C16 H16 120.1
C16 C17 C12 120.7(2)
C16 C17 H17 119.6
C12 C17 H17 119.6
O5 C18 O4 126.1(2)
O5 C18 C10 125.5(2)
O4 C18 C10 108.35(19)
O4 C19 C20 109.6(2)
O4 C19 H19A 109.7
C20 C19 H19A 109.7
O4 C19 H19B 109.7
C20 C19 H19B 109.7
H19A C19 H19B 108.2
C19 C20 H20A 109.5
C19 C20 H20B 109.5
H20A C20 H20B 109.5
C19 C20 H20C 109.5
H20A C20 H20C 109.5
H20B C20 H20C 109.5
O7 C21 O6 124.6(2)
O7 C21 C10 124.4(2)
O6 C21 C10 110.92(19)
C23 C22 O6 108.0(2)
C23 C22 H22A 110.1
O6 C22 H22A 110.1
C23 C22 H22B 110.1
O6 C22 H22B 110.1
H22A C22 H22B 108.4
C22 C23 H23A 109.5
C22 C23 H23B 109.5
H23A C23 H23B 109.5
C22 C23 H23C 109.5
H23A C23 H23C 109.5
H23B C23 H23C 109.5

loop_
_geom_bond_atom_site_label_1
_geom_bond_atom_site_label_2
_geom_bond_distance
Br1 C4 1.902(2)
O1 C1 1.377(3)
O1 C9 1.437(3)
O2 N2 1.230(2)
O3 N2 1.227(2)
O4 C18 1.337(3)
O4 C19 1.460(3)
O5 C18 1.205(3)
O6 C21 1.327(3)
O6 C22 1.482(3)
O7 C21 1.206(3)
N1 C10 1.453(3)
N1 C11 1.462(3)
N1 H1N 0.81(2)
N2 C8 1.522(3)
C1 C2 1.390(3)
C1 C6 1.392(3)
C2 C3 1.380(3)
C2 H2 0.9500
C3 C4 1.394(3)
C3 H3 0.9500
C4 C5 1.384(3)
C5 C6 1.400(3)
C5 H5 0.9500
C6 C7 1.517(3)
C7 C8 1.545(3)
C7 C10 1.573(3)
C7 H7 1.0000
C8 C9 1.529(3)
C8 C11 1.562(3)
C9 H9A 0.9900
C9 H9B 0.9900
C10 C18 1.531(3)
C10 C21 1.535(3)
C11 C12 1.514(3)
C11 H11 1.0000
C12 C13 1.387(3)
C12 C17 1.398(3)
C13 C14 1.388(3)
C13 H13 0.9500
C14 C15 1.383(3)
C14 H14 0.9500
C15 C16 1.393(4)
C15 H15 0.9500
C16 C17 1.382(3)
C16 H16 0.9500
C17 H17 0.9500
C19 C20 1.482(4)
C19 H19A 0.9900
C19 H19B 0.9900
C20 H20A 0.9800
C20 H20B 0.9800
C20 H20C 0.9800
C22 C23 1.442(4)
C22 H22A 0.9900
C22 H22B 0.9900
C23 H23A 0.9800
C23 H23B 0.9800
C23 H23C 0.9800

loop_
_geom_torsion_atom_site_label_1
_geom_torsion_atom_site_label_2
_geom_torsion_atom_site_label_3
_geom_torsion_atom_site_label_4
_geom_torsion
C9 O1 C1 C2 139.9(2)
C9 O1 C1 C6 -40.6(3)
O1 C1 C2 C3 -179.75(19)
C6 C1 C2 C3 0.8(3)
C1 C2 C3 C4 -0.2(3)
C2 C3 C4 C5 -0.1(3)
C2 C3 C4 Br1 179.49(17)
C3 C4 C5 C6 -0.2(3)
Br1 C4 C5 C6 -179.83(14)
O1 C1 C6 C5 179.42(17)
C2 C1 C6 C5 -1.1(3)
O1 C1 C6 C7 -3.7(3)
C2 C1 C6 C7 175.74(19)
C4 C5 C6 C1 0.8(3)
C4 C5 C6 C7 -176.01(19)
C1 C6 C7 C8 21.3(3)
C5 C6 C7 C8 -161.88(17)
C1 C6 C7 C10 -98.3(2)
C5 C6 C7 C10 78.5(2)
O3 N2 C8 C9 148.76(19)
O2 N2 C8 C9 -33.4(2)
O3 N2 C8 C7 25.1(2)
O2 N2 C8 C7 -157.06(17)
O3 N2 C8 C11 -90.0(2)
O2 N2 C8 C11 87.8(2)
C6 C7 C8 N2 122.73(18)
C10 C7 C8 N2 -112.17(17)
C6 C7 C8 C9 3.6(2)
C10 C7 C8 C9 128.73(17)
C6 C7 C8 C11 -120.08(18)
C10 C7 C8 C11 5.0(2)
C1 O1 C9 C8 64.2(2)
N2 C8 C9 O1 -165.59(15)
C7 C8 C9 O1 -44.3(2)
C11 C8 C9 O1 75.6(2)
C11 N1 C10 C18 -158.03(17)
C11 N1 C10 C21 81.4(2)
C11 N1 C10 C7 -38.2(2)
C6 C7 C10 N1 143.16(18)
C8 C7 C10 N1 18.8(2)
C6 C7 C10 C18 -100.5(2)
C8 C7 C10 C18 135.20(17)
C6 C7 C10 C21 20.7(2)
C8 C7 C10 C21 -103.66(19)
C10 N1 C11 C12 167.41(16)
C10 N1 C11 C8 41.2(2)
N2 C8 C11 N1 91.29(19)
C9 C8 C11 N1 -151.41(17)
C7 C8 C11 N1 -26.83(19)
N2 C8 C11 C12 -31.7(3)
C9 C8 C11 C12 85.6(2)
C7 C8 C11 C12 -149.82(18)
N1 C11 C12 C13 141.3(2)
C8 C11 C12 C13 -101.2(2)
N1 C11 C12 C17 -39.0(3)
C8 C11 C12 C17 78.5(3)
C17 C12 C13 C14 -2.1(3)
C11 C12 C13 C14 177.61(19)
C12 C13 C14 C15 -0.6(3)
C13 C14 C15 C16 2.8(3)
C14 C15 C16 C17 -2.3(3)
C15 C16 C17 C12 -0.4(3)
C13 C12 C17 C16 2.6(3)
C11 C12 C17 C16 -177.1(2)
C19 O4 C18 O5 8.0(4)
C19 O4 C18 C10 -172.3(2)
N1 C10 C18 O5 120.2(2)
C21 C10 C18 O5 -115.6(2)
C7 C10 C18 O5 6.5(3)
N1 C10 C18 O4 -59.5(2)
C21 C10 C18 O4 64.7(2)
C7 C10 C18 O4 -173.21(17)
C18 O4 C19 C20 93.2(3)
C22 O6 C21 O7 -12.3(3)
C22 O6 C21 C10 165.9(2)
N1 C10 C21 O7 -25.2(3)
C18 C10 C21 O7 -145.5(2)
C7 C10 C21 O7 90.7(2)
N1 C10 C21 O6 156.62(18)
C18 C10 C21 O6 36.3(2)
C7 C10 C21 O6 -87.5(2)
C21 O6 C22 C23 178.8(2)
